data_1533376
loop_
_publ_author_name
'Gan, Maoluo'
'Liu, Bin'
'Tan, Yi'
'Wang, Qiang'
'Zhou, Hongxia'
'He, Hongwei'
'Ping, Yuhui'
'Yang, Zhaoyong'
'Wang, Yiguang'
'Xiao, Chunling'

_publ_section_title
;
 Saccharothrixones A-D, Tetracenomycin-Type Polyketides from the
 Marine-Derived Actinomycete Saccharothrix sp. 10-10.
;
_journal_issue 9
_journal_name_full 'Journal of natural products'
_journal_page_first 2260
_journal_page_last 2265
_journal_paper_doi 10.1021/acs.jnatprod.5b00577
_journal_volume 78
_journal_year 2015
_chemical_absolute_configuration rm
_chemical_compound_source 'Saccharothrix sp. 10-10'
_chemical_formula_moiety 'C24 H22 O11,1.5(C H 4 O)'
_chemical_formula_sum 'C25.5 H28 O12.5'
_chemical_formula_weight 534.47
_chemical_name_systematic 'saccharothrixone D'
_space_group_crystal_system orthorhombic
_space_group_IT_number 19
_space_group_name_Hall 'P 2ac 2ab'
_space_group_name_H-M_alt 'P 21 21 21'
_symmetry_space_group_name_Hall 'P 2ac 2ab'
_symmetry_space_group_name_H-M 'P 21 21 21'
_atom_sites_solution_hydrogens geom
_atom_sites_solution_primary direct
_audit_creation_date 2014-03-07
_audit_creation_method
;
Olex2 1.2
(compiled 2014.02.28 svn.r2899 for OlexSys, GUI svn.r4781)
;
_audit_update_record
;
2015-03-16 deposited with the CCDC.
2015-03-25 downloaded from the CCDC.
;
_cell_angle_alpha 90
_cell_angle_beta 90
_cell_angle_gamma 90
_cell_formula_units_Z 8
_cell_length_a 15.0788(4)
_cell_length_b 17.5135(4)
_cell_length_c 19.2065(5)
_cell_measurement_reflns_used 8518
_cell_measurement_temperature 124(2)
_cell_measurement_theta_max 66.8970
_cell_measurement_theta_min 2.9370
_cell_volume 5072.1(2)
_computing_cell_refinement
'CrysAlisPro, Agilent Technologies, Version 1.171.36.28 (release 01-02-2013 CrysAlis171 .NET) (compiled Feb 1 2013,16:14:44)'
_computing_data_collection
'CrysAlisPro, Agilent Technologies, Version 1.171.36.28 (release 01-02-2013 CrysAlis171 .NET) (compiled Feb 1 2013,16:14:44)'
_computing_data_reduction
'CrysAlisPro, Agilent Technologies, Version 1.171.36.28 (release 01-02-2013 CrysAlis171 .NET) (compiled Feb 1 2013,16:14:44)'
_computing_molecular_graphics 'Olex2 (Dolomanov et al., 2009)'
_computing_publication_material 'Olex2 (Dolomanov et al., 2009)'
_computing_structure_refinement 'ShelXL (Sheldrick, 2008)'
_computing_structure_solution 'ShelXS-1997 (Sheldrick, 2008)'
_diffrn_ambient_temperature 124(2)
_diffrn_detector_area_resol_mean 10.4713
_diffrn_measured_fraction_theta_full 0.985
_diffrn_measured_fraction_theta_max 0.998
_diffrn_measurement_device_type 'Xcalibur,Atlas,Gemini ultra'
_diffrn_measurement_method '\w scans'
_diffrn_orient_matrix_UB_11 -0.0013858000
_diffrn_orient_matrix_UB_12 0.0315618000
_diffrn_orient_matrix_UB_13 0.0748795000
_diffrn_orient_matrix_UB_21 0.0899617000
_diffrn_orient_matrix_UB_22 -0.0386687000
_diffrn_orient_matrix_UB_23 0.0145192000
_diffrn_orient_matrix_UB_31 0.0484779000
_diffrn_orient_matrix_UB_32 0.0723481000
_diffrn_orient_matrix_UB_33 -0.0249336000
_diffrn_radiation_monochromator mirror
_diffrn_radiation_type CuK\a
_diffrn_radiation_wavelength 1.54184
_diffrn_reflns_av_R_equivalents 0.0329
_diffrn_reflns_av_unetI/netI 0.0335
_diffrn_reflns_laue_measured_fraction_full 0.985
_diffrn_reflns_laue_measured_fraction_max 0.998
_diffrn_reflns_limit_h_max 17
_diffrn_reflns_limit_h_min -14
_diffrn_reflns_limit_k_max 20
_diffrn_reflns_limit_k_min -20
_diffrn_reflns_limit_l_max 20
_diffrn_reflns_limit_l_min -22
_diffrn_reflns_number 19166
_diffrn_reflns_point_group_measured_fraction_full 0.910
_diffrn_reflns_point_group_measured_fraction_max 0.922
_diffrn_reflns_theta_full 67.684
_diffrn_reflns_theta_max 67.068
_diffrn_reflns_theta_min 3.415
_diffrn_source 'Enhance Ultra (Cu) X-ray Source'
_exptl_absorpt_coefficient_mu 0.964
_exptl_absorpt_correction_T_max 1.00000
_exptl_absorpt_correction_T_min 0.66174
_exptl_absorpt_correction_type multi-scan
_exptl_crystal_colour 'clear light yellow'
_exptl_crystal_colour_lustre clear
_exptl_crystal_colour_modifier light
_exptl_crystal_colour_primary yellow
_exptl_crystal_density_diffrn 1.400
_exptl_crystal_description block
_exptl_crystal_F_000 2248
_exptl_crystal_recrystallization_method 'Re-crystallisation from solvent: chloroform-methanol'
_exptl_crystal_size_max 0.29
_exptl_crystal_size_mid 0.22
_exptl_crystal_size_min 0.18
_refine_diff_density_max 0.522
_refine_diff_density_min -0.579
_refine_diff_density_rms 0.072
_refine_ls_abs_structure_details
;
 Flack x determined using 3002 quotients [(I+)-(I-)]/[(I+)+(I-)]
 (Parsons, Flack and Wagner, Acta Cryst. B69 (2013) 249-259).
;
_refine_ls_abs_structure_Flack 0.01(7)
_refine_ls_extinction_coef 0.00034(10)
_refine_ls_extinction_expression Fc^*^=kFc[1+0.001xFc^2^\l^3^/sin(2\q)]^-1/4^
_refine_ls_extinction_method SHELXL
_refine_ls_goodness_of_fit_ref 1.086
_refine_ls_hydrogen_treatment constr
_refine_ls_matrix_type full
_refine_ls_number_parameters 665
_refine_ls_number_reflns 8336
_refine_ls_number_restraints 0
_refine_ls_restrained_S_all 1.086
_refine_ls_R_factor_all 0.0673
_refine_ls_R_factor_gt 0.0637
_refine_ls_shift/su_max 0.001
_refine_ls_shift/su_mean 0.000
_refine_ls_structure_factor_coef Fsqd
_refine_ls_weighting_details 'w=1/[\s^2^(Fo^2^)+(0.0825P)^2^+5.9165P] where P=(Fo^2^+2Fc^2^)/3'
_refine_ls_weighting_scheme calc
_refine_ls_wR_factor_gt 0.1677
_refine_ls_wR_factor_ref 0.1713
_reflns_Friedel_coverage 0.671
_reflns_friedel_fraction_full 0.818
_reflns_friedel_fraction_max 0.828
_reflns_number_gt 7825
_reflns_number_total 8336
_reflns_threshold_expression 'I > 2\s(I)'
_cod_data_source_file np5b00577_si_002.cif
_cod_data_source_block mari
_cod_depositor_comments
;

2019-07-27
Z value and formula fixed to values more according to usual
chemical conventions.                 miguel
;
_cod_original_formula_sum 'C51 H56 O25'
_cod_original_formula_weight 1068.95
_cod_original_formula_moiety '2(C24 H22 O11),3(C H 4 O)'
_cod_original_formula_units_Z 4
_cod_database_code 1533376
_shelxl_version_number 2014-1
_chemical_oxdiff_formula 'C1 H1 O1 N1'
_shelx_space_group_comment
;
The symmetry employed for this shelxl refinement is uniquely defined
by the following loop, which should always be used as a source of
symmetry information in preference to the above space-group names.
They are only intended as comments.
;
_reflns_odcompleteness_completeness 99.78
_reflns_odcompleteness_iscentric 1
_reflns_odcompleteness_theta 66.97
_olex2_refinement_description
;
1. Fixed Uiso
 At 1.2 times of:
  All C(H) groups
 At 1.5 times of:
  All C(H,H,H) groups, All O(H) groups
2. Others
 Sof(C2"')=Sof(O1"')=Sof(H1"')=1-FVAR(1)
 Sof(O2"')=Sof(H2"')=Sof(O3"')=Sof(H3"')=FVAR(1)
3.a Ternary CH refined with riding coordinates:
 C4(H4), C4'(H4'A)
3.b Me refined with riding coordinates:
 C18(H18A,H18B,H18C), C17(H17A,H17B,H17C), C16(H16A,H16B,H16C), C14(H14A,H14B,
 H14C), C15(H15A,H15B,H15C), C18'(H18D,H18E,H18F), C16'(H16D,H16E,H16F),
 C17'(H17D,H17E,H17F), C14'(H14D,H14E,H14F), C15'(H15D,H15E,H15F), C1"(H1"A,
 H1"B,H1"C)
3.c Aromatic/amide H refined with riding coordinates:
 C2(H2), C7(H7), C6(H6), C2'(H2'), C7'(H7'), C6'(H6')
3.d Tetrahedral OH refined with riding coordinates:
 O4(H4A), O11(H11), O9(H9), O9'(H9'), O11'(H11'), O4'(H4'), O1"(H1"),
 O2"'(H2"'), O1"'(H1"'), O3"'(H3"')
;
_olex2_computing_structure_refinement_long 'ShelXL (Sheldrick, 2008)'
_olex2_computing_structure_solution_long 'ShelXS-1997 (Sheldrick, 2008)'

loop_
_space_group_symop_operation_xyz
'x, y, z'
'-x+1/2, -y, z+1/2'
'x+1/2, -y+1/2, -z'
'-x, y+1/2, -z+1/2'

loop_
_atom_site_label
_atom_site_type_symbol
_atom_site_fract_x
_atom_site_fract_y
_atom_site_fract_z
_atom_site_U_iso_or_equiv
_atom_site_adp_type
_atom_site_occupancy
_atom_site_site_symmetry_order
_atom_site_calc_flag
_atom_site_refinement_flags_posn
_atom_site_refinement_flags_occupancy
_atom_site_disorder_assembly
_atom_site_disorder_group
O2 O -0.6024(4) -0.8637(3) -0.0923(3) 0.0638(14) Uani 1 1 d . . . .
C2 C -0.5759(4) -0.7590(3) -0.1660(4) 0.0438(14) Uani 1 1 d . . . .
H2 H -0.5151 -0.7560 -0.1536 0.053 Uiso 1 1 calc R . . .
O8 O -1.1743(3) -0.4523(3) -0.0221(2) 0.0489(11) Uani 1 1 d . . . .
O7 O -1.2335(3) -0.4273(2) -0.1261(2) 0.0453(10) Uani 1 1 d . . . .
O6 O -1.2584(3) -0.6004(2) -0.1076(2) 0.0375(8) Uani 1 1 d . . . .
O1 O -0.5623(3) -0.6665(2) -0.2572(2) 0.0466(10) Uani 1 1 d . . . .
C1 C -0.6071(4) -0.7129(3) -0.2150(3) 0.0374(13) Uani 1 1 d . . . .
O3 O -0.7778(3) -0.8754(2) -0.1297(2) 0.0406(9) Uani 1 1 d . . . .
O5 O -0.8861(3) -0.8310(2) -0.2641(2) 0.0389(9) Uani 1 1 d . . . .
C2"' C -0.536(2) -0.8915(19) -0.3622(17) 0.088(9) Uiso 0.340(15) 1 d . P A .
C4 C -0.7319(4) -0.8069(3) -0.1419(3) 0.0342(12) Uani 1 1 d . . . .
H4 H -0.7559 -0.7659 -0.1110 0.041 Uiso 1 1 calc R . . .
O4 O -0.7103(2) -0.84070(19) -0.26216(19) 0.0327(8) Uani 1 1 d . . . .
H4A H -0.7476 -0.8552 -0.2919 0.049 Uiso 1 1 calc R . . .
O11 O -0.7228(3) -0.6890(2) -0.3025(2) 0.0389(9) Uani 1 1 d . . . .
H11 H -0.7094 -0.6430 -0.3095 0.058 Uiso 1 1 calc R . . .
O10 O -0.7044(3) -0.5935(2) -0.1626(2) 0.0382(9) Uani 1 1 d . . . .
O9 O -0.8478(3) -0.5201(2) -0.1388(2) 0.0384(9) Uani 1 1 d . . . .
H9 H -0.7931 -0.5285 -0.1418 0.058 Uiso 1 1 calc R . . .
O8' O -1.2533(3) -0.7622(2) -0.3911(2) 0.0467(10) Uani 1 1 d . . . .
O7' O -1.2703(3) -0.7545(2) -0.2759(2) 0.0369(8) Uani 1 1 d . . . .
O1' O -0.5800(3) -0.5409(2) -0.3948(2) 0.0404(9) Uani 1 1 d . . . .
O3' O -0.8372(3) -0.3209(2) -0.4346(2) 0.0424(9) Uani 1 1 d . . . .
O6' O -1.2931(2) -0.5900(2) -0.2964(2) 0.0369(9) Uani 1 1 d . . . .
O9' O -0.9103(3) -0.6753(2) -0.4146(2) 0.0421(10) Uani 1 1 d . . . .
H9' H -0.8583 -0.6682 -0.4290 0.063 Uiso 1 1 calc R . . .
O10' O -0.7625(3) -0.6058(2) -0.4356(2) 0.0380(9) Uani 1 1 d . . . .
O11' O -0.7050(3) -0.5220(2) -0.3007(2) 0.0397(9) Uani 1 1 d . . . .
H11' H -0.6557 -0.5050 -0.2873 0.059 Uiso 1 1 calc R . . .
O5' O -0.8672(3) -0.3717(2) -0.2774(2) 0.0387(9) Uani 1 1 d . . . .
O4' O -0.7069(3) -0.3633(2) -0.3338(2) 0.0351(8) Uani 1 1 d . . . .
H4' H -0.7340 -0.3361 -0.3047 0.053 Uiso 1 1 calc R . . .
O2' O -0.6920(3) -0.3288(2) -0.5200(2) 0.0486(10) Uani 1 1 d . . . .
C12' C -0.7232(4) -0.4948(3) -0.3688(3) 0.0338(12) Uani 1 1 d . . . .
C12A C -0.7065(3) -0.7077(3) -0.2319(3) 0.0314(11) Uani 1 1 d . . . .
C12 C -0.7508(3) -0.6447(3) -0.1885(3) 0.0304(11) Uani 1 1 d . . . .
C11A C -0.8473(4) -0.6463(3) -0.1838(3) 0.0302(11) Uani 1 1 d . . . .
C11 C -0.8929(4) -0.5826(3) -0.1584(3) 0.0311(11) Uani 1 1 d . . . .
C10A C -0.9881(4) -0.5833(3) -0.1506(3) 0.0312(11) Uani 1 1 d . . . .
C10 C -1.0379(4) -0.5183(3) -0.1282(3) 0.0317(11) Uani 1 1 d . . . .
C9 C -1.1274(4) -0.5286(3) -0.1148(3) 0.0328(11) Uani 1 1 d . . . .
C8 C -1.1707(3) -0.5999(3) -0.1244(3) 0.0314(11) Uani 1 1 d . . . .
C7 C -1.1245(4) -0.6612(3) -0.1506(3) 0.0332(11) Uani 1 1 d . . . .
H7 H -1.1539 -0.7081 -0.1596 0.040 Uiso 1 1 calc R . . .
C6A C -1.0321(3) -0.6535(3) -0.1642(3) 0.0304(11) Uani 1 1 d . . . .
C6 C -0.9861(4) -0.7169(3) -0.1921(3) 0.0335(11) Uani 1 1 d . . . .
H6 H -1.0176 -0.7622 -0.2036 0.040 Uiso 1 1 calc R . . .
C5A C -0.8954(3) -0.7132(3) -0.2026(3) 0.0304(11) Uani 1 1 d . . . .
C5 C -0.8490(3) -0.7805(3) -0.2319(3) 0.0306(11) Uani 1 1 d . . . .
C4A C -0.7490(3) -0.7857(3) -0.2188(3) 0.0277(10) Uani 1 1 d . . . .
C3 C -0.6323(4) -0.8140(3) -0.1309(3) 0.0432(14) Uani 1 1 d . . . .
C13 C -1.1841(4) -0.4641(3) -0.0904(3) 0.0340(12) Uani 1 1 d . . . .
C18 C -1.2252(6) -0.3893(5) 0.0065(5) 0.080(3) Uani 1 1 d . . . .
H18A H -1.2143 -0.3857 0.0567 0.119 Uiso 1 1 calc R . . .
H18B H -1.2885 -0.3981 -0.0018 0.119 Uiso 1 1 calc R . . .
H18C H -1.2070 -0.3416 -0.0161 0.119 Uiso 1 1 calc R . . .
C17 C -1.3036(4) -0.6731(3) -0.1129(3) 0.0425(13) Uani 1 1 d . . . .
H17A H -1.3655 -0.6670 -0.0984 0.064 Uiso 1 1 calc R . . .
H17B H -1.2743 -0.7104 -0.0826 0.064 Uiso 1 1 calc R . . .
H17C H -1.3015 -0.6910 -0.1612 0.064 Uiso 1 1 calc R . . .
C16 C -0.8008(6) -0.8870(4) -0.0588(4) 0.065(2) Uani 1 1 d . . . .
H16A H -0.8329 -0.9354 -0.0540 0.098 Uiso 1 1 calc R . . .
H16B H -0.8385 -0.8450 -0.0429 0.098 Uiso 1 1 calc R . . .
H16C H -0.7467 -0.8887 -0.0305 0.098 Uiso 1 1 calc R . . .
C14 C -0.9989(4) -0.4394(3) -0.1233(3) 0.0369(12) Uani 1 1 d . . . .
H14A H -1.0443 -0.4037 -0.1068 0.055 Uiso 1 1 calc R . . .
H14B H -0.9780 -0.4234 -0.1694 0.055 Uiso 1 1 calc R . . .
H14C H -0.9490 -0.4399 -0.0906 0.055 Uiso 1 1 calc R . . .
C2' C -0.6333(4) -0.4380(3) -0.4657(3) 0.0382(13) Uani 1 1 d . . . .
H2' H -0.5819 -0.4388 -0.4944 0.046 Uiso 1 1 calc R . . .
C1' C -0.6407(4) -0.4897(3) -0.4142(3) 0.0347(12) Uani 1 1 d . . . .
C15 C -0.4667(5) -0.6701(5) -0.2540(5) 0.072(2) Uani 1 1 d . . . .
H15A H -0.4413 -0.6337 -0.2872 0.107 Uiso 1 1 calc R . . .
H15B H -0.4469 -0.7218 -0.2657 0.107 Uiso 1 1 calc R . . .
H15C H -0.4470 -0.6572 -0.2068 0.107 Uiso 1 1 calc R . . .
C19 C -0.7895(4) -0.5552(3) -0.3967(3) 0.0331(11) Uani 1 1 d . . . .
C11' C -0.8801(4) -0.5517(3) -0.3706(3) 0.0316(11) Uani 1 1 d . . . .
C1A C -0.9378(4) -0.6136(3) -0.3799(3) 0.0330(11) Uani 1 1 d . . . .
C10' C -1.0269(4) -0.6136(3) -0.3530(3) 0.0304(11) Uani 1 1 d . . . .
C1B C -1.0858(4) -0.6770(3) -0.3532(3) 0.0322(11) Uani 1 1 d . . . .
C9' C -1.1732(4) -0.6662(3) -0.3325(3) 0.0317(11) Uani 1 1 d . . . .
C8' C -1.2049(4) -0.5931(3) -0.3107(3) 0.0330(11) Uani 1 1 d . . . .
C7' C -1.1470(4) -0.5338(3) -0.3048(3) 0.0331(11) Uani 1 1 d . . . .
H7' H -1.1674 -0.4862 -0.2872 0.040 Uiso 1 1 calc R . . .
C6'A C -1.0587(4) -0.5417(3) -0.3239(3) 0.0311(11) Uani 1 1 d . . . .
C6' C -0.9990(4) -0.4797(3) -0.3150(3) 0.0323(11) Uani 1 1 d . . . .
H6' H -1.0200 -0.4335 -0.2951 0.039 Uiso 1 1 calc R . . .
C5'A C -0.9120(4) -0.4850(3) -0.3346(3) 0.0324(11) Uani 1 1 d . . . .
C5' C -0.8518(4) -0.4201(3) -0.3208(3) 0.0323(11) Uani 1 1 d . . . .
C4'A C -0.7657(4) -0.4150(3) -0.3638(3) 0.0333(12) Uani 1 1 d . . . .
C4' C -0.7890(4) -0.3895(3) -0.4389(3) 0.0345(11) Uani 1 1 d . . . .
H4'A H -0.8263 -0.4295 -0.4617 0.041 Uiso 1 1 calc R . . .
C3' C -0.7014(4) -0.3812(3) -0.4788(3) 0.0390(12) Uani 1 1 d . . . .
C13' C -1.2366(4) -0.7318(3) -0.3288(3) 0.0349(12) Uani 1 1 d . . . .
C18' C -1.3086(6) -0.8298(4) -0.3900(4) 0.066(2) Uani 1 1 d . . . .
H18D H -1.3168 -0.8485 -0.4377 0.099 Uiso 1 1 calc R . . .
H18E H -1.3664 -0.8172 -0.3698 0.099 Uiso 1 1 calc R . . .
H18F H -1.2800 -0.8695 -0.3619 0.099 Uiso 1 1 calc R . . .
C16' C -0.9015(5) -0.3121(4) -0.4875(4) 0.0555(17) Uani 1 1 d . . . .
H16D H -0.9317 -0.2630 -0.4818 0.083 Uiso 1 1 calc R . . .
H16E H -0.9450 -0.3536 -0.4843 0.083 Uiso 1 1 calc R . . .
H16F H -0.8725 -0.3138 -0.5332 0.083 Uiso 1 1 calc R . . .
C17' C -1.3267(4) -0.5168(3) -0.2747(4) 0.0408(13) Uani 1 1 d . . . .
H17D H -1.3907 -0.5205 -0.2668 0.061 Uiso 1 1 calc R . . .
H17E H -1.3149 -0.4789 -0.3111 0.061 Uiso 1 1 calc R . . .
H17F H -1.2972 -0.5013 -0.2315 0.061 Uiso 1 1 calc R . . .
C14' C -1.0535(4) -0.7572(3) -0.3700(3) 0.0375(12) Uani 1 1 d . . . .
H14D H -1.1035 -0.7928 -0.3679 0.056 Uiso 1 1 calc R . . .
H14E H -1.0084 -0.7725 -0.3360 0.056 Uiso 1 1 calc R . . .
H14F H -1.0278 -0.7579 -0.4168 0.056 Uiso 1 1 calc R . . .
C15' C -0.4961(4) -0.5394(4) -0.4286(4) 0.0504(15) Uani 1 1 d . . . .
H15D H -0.4579 -0.5791 -0.4088 0.076 Uiso 1 1 calc R . . .
H15E H -0.4685 -0.4893 -0.4218 0.076 Uiso 1 1 calc R . . .
H15F H -0.5042 -0.5487 -0.4785 0.076 Uiso 1 1 calc R . . .
O1" O -0.5624(5) -0.4717(4) -0.2425(4) 0.093(2) Uiso 1 1 d . . . .
H1" H -0.5488 -0.4779 -0.2004 0.140 Uiso 1 1 calc R . . .
C1" C -0.5249(6) -0.4102(5) -0.2659(5) 0.0648(19) Uiso 1 1 d . . . .
H1"A H -0.5170 -0.4143 -0.3164 0.097 Uiso 1 1 calc R . . .
H1"B H -0.4669 -0.4037 -0.2436 0.097 Uiso 1 1 calc R . . .
H1"C H -0.5624 -0.3659 -0.2554 0.097 Uiso 1 1 calc R . . .
C1"' C -0.5795(5) -0.8145(5) -0.3739(4) 0.0594(18) Uiso 1 1 d . . . .
O2"'_a O -0.5830(8) -0.7502(6) -0.4267(6) 0.092(4) Uiso 0.660(15) 1 d . P A 1
H2"'_a H -0.6286 -0.7548 -0.4513 0.138 Uiso 0.660(15) 1 calc R P A 1
O1"'_b O -0.6452(15) -0.7713(13) -0.3967(13) 0.097(8) Uiso 0.340(15) 1 d . P A 2
H1"'_b H -0.6669 -0.7466 -0.3633 0.145 Uiso 0.340(15) 1 calc R P A 2
C3"' C -0.4833(6) -0.9436(5) -0.3933(5) 0.069(2) Uiso 1 1 d . . . .
O3"'_a O -0.5254(13) -0.9942(11) -0.4381(11) 0.168(8) Uiso 0.660(15) 1 d . P A 1
H3"'_a H -0.5802 -0.9938 -0.4302 0.252 Uiso 0.660(15) 1 calc R P A 1

loop_
_atom_site_aniso_label
_atom_site_aniso_U_11
_atom_site_aniso_U_22
_atom_site_aniso_U_33
_atom_site_aniso_U_23
_atom_site_aniso_U_13
_atom_site_aniso_U_12
O2 0.074(3) 0.038(2) 0.079(3) 0.012(2) -0.031(3) 0.012(2)
C2 0.039(3) 0.035(3) 0.058(4) -0.007(3) -0.014(3) 0.005(2)
O8 0.055(2) 0.045(2) 0.046(2) -0.0126(19) -0.008(2) 0.021(2)
O7 0.049(2) 0.035(2) 0.051(2) 0.0073(19) 0.001(2) 0.0097(19)
O6 0.042(2) 0.0248(17) 0.046(2) -0.0014(16) 0.0047(17) -0.0020(16)
O1 0.038(2) 0.036(2) 0.066(3) -0.003(2) 0.012(2) -0.0075(17)
C1 0.035(3) 0.025(3) 0.053(3) -0.013(2) 0.005(3) -0.007(2)
O3 0.057(2) 0.0240(18) 0.041(2) 0.0028(16) 0.0093(19) -0.0038(17)
O5 0.041(2) 0.0226(18) 0.053(2) -0.0090(17) -0.0021(19) -0.0013(16)
C4 0.044(3) 0.021(2) 0.038(3) -0.001(2) 0.005(2) -0.001(2)
O4 0.0367(18) 0.0230(17) 0.0383(19) -0.0034(15) 0.0012(16) 0.0027(15)
O11 0.046(2) 0.0269(18) 0.044(2) 0.0060(16) 0.0021(18) -0.0076(16)
O10 0.040(2) 0.0233(17) 0.051(2) -0.0068(17) 0.0008(18) -0.0052(16)
O9 0.0378(19) 0.0186(17) 0.059(2) -0.0079(16) 0.0036(18) -0.0050(15)
O8' 0.061(3) 0.035(2) 0.044(2) -0.0040(17) 0.004(2) -0.019(2)
O7' 0.042(2) 0.0263(18) 0.042(2) 0.0055(16) 0.0058(17) -0.0031(16)
O1' 0.041(2) 0.033(2) 0.047(2) 0.0003(17) 0.0050(18) 0.0085(17)
O3' 0.050(2) 0.0255(18) 0.052(2) 0.0011(17) -0.005(2) 0.0055(17)
O6' 0.0327(19) 0.0222(17) 0.056(2) -0.0013(16) 0.0059(18) -0.0020(15)
O9' 0.045(2) 0.0234(18) 0.057(2) -0.0092(17) 0.0122(19) -0.0013(16)
O10' 0.042(2) 0.0239(17) 0.048(2) -0.0063(16) 0.0070(18) 0.0022(16)
O11' 0.046(2) 0.036(2) 0.0364(19) 0.0045(16) -0.0001(18) 0.0102(17)
O5' 0.040(2) 0.0251(18) 0.051(2) -0.0105(17) 0.0096(18) 0.0003(16)
O4' 0.0379(19) 0.0266(17) 0.041(2) -0.0059(16) 0.0015(17) -0.0009(15)
O2' 0.064(3) 0.031(2) 0.050(2) 0.0094(19) 0.012(2) 0.001(2)
C12' 0.038(3) 0.023(2) 0.041(3) 0.003(2) 0.001(2) 0.006(2)
C12A 0.032(3) 0.025(2) 0.038(3) 0.002(2) 0.002(2) -0.004(2)
C12 0.031(3) 0.021(2) 0.039(3) 0.001(2) 0.001(2) -0.003(2)
C11A 0.034(3) 0.016(2) 0.041(3) -0.001(2) 0.004(2) -0.0045(19)
C11 0.035(3) 0.020(2) 0.039(3) -0.001(2) 0.001(2) -0.002(2)
C10A 0.037(3) 0.023(2) 0.033(3) 0.001(2) 0.005(2) 0.001(2)
C10 0.039(3) 0.021(2) 0.035(3) 0.002(2) 0.003(2) -0.002(2)
C9 0.040(3) 0.021(2) 0.037(3) 0.002(2) 0.000(2) 0.005(2)
C8 0.029(2) 0.029(3) 0.036(3) -0.001(2) 0.000(2) -0.001(2)
C7 0.038(3) 0.021(2) 0.041(3) 0.000(2) -0.001(2) -0.002(2)
C6A 0.031(3) 0.022(2) 0.038(3) 0.002(2) 0.000(2) -0.001(2)
C6 0.039(3) 0.021(2) 0.041(3) -0.003(2) -0.001(2) -0.004(2)
C5A 0.031(3) 0.021(2) 0.039(3) 0.000(2) -0.002(2) -0.003(2)
C5 0.035(3) 0.018(2) 0.039(3) 0.000(2) 0.002(2) -0.003(2)
C4A 0.034(3) 0.016(2) 0.033(2) 0.0005(19) 0.001(2) -0.0007(19)
C3 0.049(3) 0.030(3) 0.051(3) -0.005(3) -0.013(3) 0.004(3)
C13 0.036(3) 0.025(2) 0.042(3) 0.000(2) 0.000(2) 0.001(2)
C18 0.085(6) 0.083(6) 0.071(5) -0.037(5) -0.006(4) 0.044(5)
C17 0.043(3) 0.032(3) 0.052(3) -0.003(3) 0.010(3) -0.007(2)
C16 0.107(6) 0.036(3) 0.053(4) 0.007(3) 0.029(4) -0.001(4)
C14 0.044(3) 0.023(3) 0.044(3) 0.001(2) 0.005(3) 0.001(2)
C2' 0.045(3) 0.029(3) 0.041(3) -0.002(2) 0.012(3) -0.003(2)
C1' 0.042(3) 0.019(2) 0.043(3) -0.001(2) 0.001(2) 0.000(2)
C15 0.038(3) 0.062(5) 0.114(7) 0.005(5) 0.009(4) -0.010(3)
C19 0.042(3) 0.017(2) 0.040(3) 0.001(2) 0.002(2) 0.004(2)
C11' 0.037(3) 0.021(2) 0.036(3) 0.003(2) 0.003(2) 0.000(2)
C1A 0.040(3) 0.019(2) 0.040(3) -0.003(2) 0.002(2) 0.005(2)
C10' 0.037(3) 0.018(2) 0.036(3) 0.002(2) 0.004(2) 0.002(2)
C1B 0.041(3) 0.020(2) 0.035(3) 0.000(2) 0.002(2) 0.002(2)
C9' 0.037(3) 0.017(2) 0.041(3) -0.001(2) 0.003(2) 0.002(2)
C8' 0.037(3) 0.020(2) 0.041(3) 0.005(2) 0.006(2) 0.002(2)
C7' 0.040(3) 0.017(2) 0.042(3) 0.000(2) 0.004(2) 0.004(2)
C6'A 0.038(3) 0.019(2) 0.037(3) 0.001(2) 0.001(2) 0.003(2)
C6' 0.034(3) 0.020(2) 0.043(3) 0.000(2) 0.003(2) 0.003(2)
C5'A 0.041(3) 0.018(2) 0.038(3) 0.000(2) 0.005(2) -0.002(2)
C5' 0.034(3) 0.020(2) 0.042(3) 0.002(2) 0.003(2) 0.001(2)
C4'A 0.041(3) 0.018(2) 0.041(3) 0.003(2) 0.002(2) -0.001(2)
C4' 0.042(3) 0.020(2) 0.042(3) 0.002(2) 0.000(2) -0.001(2)
C3' 0.054(3) 0.026(3) 0.038(3) 0.001(2) 0.002(3) 0.000(2)
C13' 0.037(3) 0.018(2) 0.050(3) 0.002(2) 0.001(3) -0.002(2)
C18' 0.090(5) 0.050(4) 0.059(4) -0.017(3) 0.012(4) -0.036(4)
C16' 0.057(4) 0.038(3) 0.071(4) 0.006(3) -0.015(3) 0.008(3)
C17' 0.039(3) 0.020(2) 0.063(4) -0.002(3) 0.012(3) 0.003(2)
C14' 0.042(3) 0.021(2) 0.050(3) -0.003(2) 0.007(3) -0.001(2)
C15' 0.053(4) 0.042(3) 0.056(4) -0.004(3) 0.004(3) 0.009(3)

loop_
_atom_type_symbol
_atom_type_description
_atom_type_scat_dispersion_real
_atom_type_scat_dispersion_imag
_atom_type_scat_source
C C 0.0181 0.0091 'International Tables Vol C Tables 4.2.6.8 and 6.1.1.4'
H H 0.0000 0.0000 'International Tables Vol C Tables 4.2.6.8 and 6.1.1.4'
O O 0.0492 0.0322 'International Tables Vol C Tables 4.2.6.8 and 6.1.1.4'

loop_
_geom_angle_atom_site_label_1
_geom_angle_atom_site_label_2
_geom_angle_atom_site_label_3
_geom_angle
C1 C2 H2 119.1
C1 C2 C3 121.8(5)
C3 C2 H2 119.1
C13 O8 C18 115.5(5)
C8 O6 C17 116.5(4)
C1 O1 C15 117.0(6)
C2 C1 O1 128.6(5)
C2 C1 C12A 122.1(5)
O1 C1 C12A 109.3(5)
C4 O3 C16 113.8(5)
C3"' C2"' C1"' 142(3)
O3 C4 H4 109.5
O3 C4 C4A 106.5(4)
O3 C4 C3 113.1(5)
C4A C4 H4 109.5
C3 C4 H4 109.5
C3 C4 C4A 108.5(5)
C4A O4 H4A 109.5
C12A O11 H11 109.5
C11 O9 H9 109.5
C13' O8' C18' 115.0(5)
C1' O1' C15' 118.1(5)
C4' O3' C16' 114.0(5)
C8' O6' C17' 116.0(4)
C1A O9' H9' 109.5
C12' O11' H11' 109.5
C4'A O4' H4' 109.5
O11' C12' C1' 112.9(4)
O11' C12' C19 102.3(4)
O11' C12' C4'A 109.1(4)
C1' C12' C19 111.7(4)
C1' C12' C4'A 108.9(4)
C4'A C12' C19 111.9(4)
C1 C12A C12 110.6(4)
O11 C12A C1 112.7(4)
O11 C12A C12 106.1(4)
O11 C12A C4A 107.0(4)
C4A C12A C1 108.8(4)
C4A C12A C12 111.7(4)
O10 C12 C12A 119.4(5)
O10 C12 C11A 123.6(5)
C11A C12 C12A 116.9(4)
C11 C11A C12 119.8(4)
C11 C11A C5A 119.6(5)
C5A C11A C12 120.6(5)
O9 C11 C11A 120.0(5)
O9 C11 C10A 118.8(4)
C11A C11 C10A 121.2(5)
C10 C10A C11 123.1(5)
C6A C10A C11 116.9(4)
C6A C10A C10 120.0(5)
C10A C10 C14 123.0(5)
C9 C10 C10A 117.5(5)
C9 C10 C14 119.3(5)
C10 C9 C8 122.5(5)
C10 C9 C13 121.1(5)
C8 C9 C13 116.3(5)
O6 C8 C9 114.9(5)
O6 C8 C7 125.0(5)
C7 C8 C9 120.1(5)
C8 C7 H7 120.4
C8 C7 C6A 119.3(5)
C6A C7 H7 120.4
C10A C6A C7 120.3(5)
C6 C6A C10A 121.4(5)
C6 C6A C7 118.4(5)
C6A C6 H6 119.9
C5A C6 C6A 120.2(5)
C5A C6 H6 119.9
C11A C5A C5 120.6(4)
C6 C5A C11A 120.4(5)
C6 C5A C5 119.0(4)
O5 C5 C5A 123.7(5)
O5 C5 C4A 119.6(5)
C5A C5 C4A 116.7(4)
O4 C4A C4 109.5(4)
O4 C4A C12A 110.0(4)
O4 C4A C5 110.6(4)
C12A C4A C4 107.6(4)
C12A C4A C5 109.4(4)
C5 C4A C4 109.7(4)
O2 C3 C2 122.4(6)
O2 C3 C4 120.3(6)
C2 C3 C4 117.3(5)
O8 C13 C9 111.2(5)
O7 C13 O8 123.1(5)
O7 C13 C9 125.7(5)
O8 C18 H18A 109.5
O8 C18 H18B 109.5
O8 C18 H18C 109.5
H18A C18 H18B 109.5
H18A C18 H18C 109.5
H18B C18 H18C 109.5
O6 C17 H17A 109.5
O6 C17 H17B 109.5
O6 C17 H17C 109.5
H17A C17 H17B 109.5
H17A C17 H17C 109.5
H17B C17 H17C 109.5
O3 C16 H16A 109.5
O3 C16 H16B 109.5
O3 C16 H16C 109.5
H16A C16 H16B 109.5
H16A C16 H16C 109.5
H16B C16 H16C 109.5
C10 C14 H14A 109.5
C10 C14 H14B 109.5
C10 C14 H14C 109.5
H14A C14 H14B 109.5
H14A C14 H14C 109.5
H14B C14 H14C 109.5
C1' C2' H2' 119.0
C1' C2' C3' 121.9(5)
C3' C2' H2' 119.0
O1' C1' C12' 111.2(5)
O1' C1' C2' 126.9(5)
C2' C1' C12' 121.9(5)
O1 C15 H15A 109.5
O1 C15 H15B 109.5
O1 C15 H15C 109.5
H15A C15 H15B 109.5
H15A C15 H15C 109.5
H15B C15 H15C 109.5
O10' C19 C12' 119.3(5)
O10' C19 C11' 123.3(5)
C11' C19 C12' 117.2(4)
C1A C11' C19 120.4(5)
C1A C11' C5'A 118.8(5)
C5'A C11' C19 120.8(5)
O9' C1A C11' 119.8(5)
O9' C1A C10' 118.0(5)
C11' C1A C10' 122.3(5)
C1A C10' C6'A 116.4(4)
C1B C10' C1A 125.6(5)
C1B C10' C6'A 118.0(5)
C10' C1B C14' 121.4(5)
C9' C1B C10' 119.0(5)
C9' C1B C14' 119.3(5)
C1B C9' C8' 121.6(5)
C1B C9' C13' 121.0(5)
C8' C9' C13' 117.3(5)
O6' C8' C9' 115.0(5)
O6' C8' C7' 125.4(5)
C7' C8' C9' 119.5(5)
C8' C7' H7' 119.4
C8' C7' C6'A 121.1(5)
C6'A C7' H7' 119.4
C7' C6'A C10' 120.2(5)
C7' C6'A C6' 120.0(5)
C6' C6'A C10' 119.8(5)
C6'A C6' H6' 119.2
C5'A C6' C6'A 121.6(5)
C5'A C6' H6' 119.2
C11' C5'A C5' 120.3(5)
C6' C5'A C11' 120.4(5)
C6' C5'A C5' 119.2(5)
O5' C5' C5'A 122.9(5)
O5' C5' C4'A 119.3(5)
C5'A C5' C4'A 117.8(5)
O4' C4'A C12' 110.5(4)
O4' C4'A C5' 110.7(4)
O4' C4'A C4' 110.0(4)
C12' C4'A C5' 109.4(4)
C12' C4'A C4' 107.3(4)
C5' C4'A C4' 108.9(4)
O3' C4' C4'A 107.9(4)
O3' C4' H4'A 109.4
O3' C4' C3' 113.2(4)
C4'A C4' H4'A 109.4
C3' C4' C4'A 107.3(5)
C3' C4' H4'A 109.4
O2' C3' C2' 123.1(6)
O2' C3' C4' 119.7(5)
C2' C3' C4' 117.2(5)
O8' C13' C9' 112.6(5)
O7' C13' O8' 123.0(5)
O7' C13' C9' 124.3(5)
O8' C18' H18D 109.5
O8' C18' H18E 109.5
O8' C18' H18F 109.5
H18D C18' H18E 109.5
H18D C18' H18F 109.5
H18E C18' H18F 109.5
O3' C16' H16D 109.5
O3' C16' H16E 109.5
O3' C16' H16F 109.5
H16D C16' H16E 109.5
H16D C16' H16F 109.5
H16E C16' H16F 109.5
O6' C17' H17D 109.5
O6' C17' H17E 109.5
O6' C17' H17F 109.5
H17D C17' H17E 109.5
H17D C17' H17F 109.5
H17E C17' H17F 109.5
C1B C14' H14D 109.5
C1B C14' H14E 109.5
C1B C14' H14F 109.5
H14D C14' H14E 109.5
H14D C14' H14F 109.5
H14E C14' H14F 109.5
O1' C15' H15D 109.5
O1' C15' H15E 109.5
O1' C15' H15F 109.5
H15D C15' H15E 109.5
H15D C15' H15F 109.5
H15E C15' H15F 109.5
C1" O1" H1" 109.5
O1" C1" H1"A 109.5
O1" C1" H1"B 109.5
O1" C1" H1"C 109.5
H1"A C1" H1"B 109.5
H1"A C1" H1"C 109.5
H1"B C1" H1"C 109.5
O2"'_a C1"' C2"' 140.8(14)
O1"'_b C1"' C2"' 152.1(17)
C1"' O2"'_a H2"'_a 109.5
C1"' O1"'_b H1"'_b 109.5
C2"' C3"' O3"'_a 115.8(17)
C3"' O3"'_a H3"'_a 109.5

loop_
_geom_bond_atom_site_label_1
_geom_bond_atom_site_label_2
_geom_bond_distance
O2 C3 1.228(8)
C2 H2 0.9500
C2 C1 1.326(9)
C2 C3 1.450(9)
O8 C13 1.337(7)
O8 C18 1.452(8)
O7 C13 1.200(7)
O6 C8 1.361(6)
O6 C17 1.447(7)
O1 C1 1.332(7)
O1 C15 1.444(8)
C1 C12A 1.535(8)
O3 C4 1.405(6)
O3 C16 1.419(8)
O5 C5 1.215(6)
C2"' C1"' 1.52(3)
C2"' C3"' 1.35(3)
C4 H4 1.0000
C4 C4A 1.544(7)
C4 C3 1.522(8)
O4 H4A 0.8400
O4 C4A 1.401(6)
O11 H11 0.8400
O11 C12A 1.418(7)
O10 C12 1.241(6)
O9 H9 0.8400
O9 C11 1.343(6)
O8' C13' 1.333(7)
O8' C18' 1.448(7)
O7' C13' 1.204(7)
O1' C1' 1.333(7)
O1' C15' 1.422(8)
O3' C4' 1.406(6)
O3' C16' 1.413(8)
O6' C8' 1.359(7)
O6' C17' 1.439(6)
O9' H9' 0.8400
O9' C1A 1.336(6)
O10' C19 1.230(6)
O11' H11' 0.8400
O11' C12' 1.420(7)
O5' C5' 1.210(7)
O4' H4' 0.8400
O4' C4'A 1.391(7)
O2' C3' 1.219(7)
C12' C1' 1.521(8)
C12' C19 1.551(8)
C12' C4'A 1.540(7)
C12A C12 1.537(7)
C12A C4A 1.529(7)
C12 C11A 1.457(7)
C11A C11 1.399(7)
C11A C5A 1.424(7)
C11 C10A 1.444(8)
C10A C10 1.431(7)
C10A C6A 1.420(7)
C10 C9 1.387(8)
C10 C14 1.503(7)
C9 C8 1.420(8)
C9 C13 1.492(7)
C8 C7 1.374(7)
C7 H7 0.9500
C7 C6A 1.424(7)
C6A C6 1.414(7)
C6 H6 0.9500
C6 C5A 1.385(8)
C5A C5 1.482(7)
C5 C4A 1.531(7)
C18 H18A 0.9800
C18 H18B 0.9800
C18 H18C 0.9800
C17 H17A 0.9800
C17 H17B 0.9800
C17 H17C 0.9800
C16 H16A 0.9800
C16 H16B 0.9800
C16 H16C 0.9800
C14 H14A 0.9800
C14 H14B 0.9800
C14 H14C 0.9800
C2' H2' 0.9500
C2' C1' 1.346(8)
C2' C3' 1.453(8)
C15 H15A 0.9800
C15 H15B 0.9800
C15 H15C 0.9800
C19 C11' 1.457(8)
C11' C1A 1.402(7)
C11' C5'A 1.440(7)
C1A C10' 1.439(8)
C10' C1B 1.421(7)
C10' C6'A 1.460(7)
C1B C9' 1.390(8)
C1B C14' 1.521(7)
C9' C8' 1.429(7)
C9' C13' 1.496(7)
C8' C7' 1.361(8)
C7' H7' 0.9500
C7' C6'A 1.388(8)
C6'A C6' 1.421(7)
C6' H6' 0.9500
C6' C5'A 1.368(8)
C5'A C5' 1.478(7)
C5' C4'A 1.541(8)
C4'A C4' 1.551(8)
C4' H4'A 1.0000
C4' C3' 1.533(8)
C18' H18D 0.9800
C18' H18E 0.9800
C18' H18F 0.9800
C16' H16D 0.9800
C16' H16E 0.9800
C16' H16F 0.9800
C17' H17D 0.9800
C17' H17E 0.9800
C17' H17F 0.9800
C14' H14D 0.9800
C14' H14E 0.9800
C14' H14F 0.9800
C15' H15D 0.9800
C15' H15E 0.9800
C15' H15F 0.9800
O1" H1" 0.8400
O1" C1" 1.298(10)
C1" H1"A 0.9800
C1" H1"B 0.9800
C1" H1"C 0.9800
C1"' O2"'_a 1.517(14)
C1"' O1"'_b 1.32(2)
O2"'_a H2"'_a 0.8400
O1"'_b H1"'_b 0.8400
C3"' O3"'_a 1.39(2)
O3"'_a H3"'_a 0.8400

loop_
_geom_hbond_atom_site_label_D
_geom_hbond_atom_site_label_H
_geom_hbond_atom_site_label_A
_geom_hbond_distance_DH
_geom_hbond_distance_HA
_geom_hbond_distance_DA
_geom_hbond_angle_DHA
_geom_hbond_site_symmetry_A
O4 H4A O7 0.84 2.04 2.762(5) 143.7 4_344
O4 H4A O5 0.84 2.20 2.656(5) 114.4 .
O11 H11 O11' 0.84 2.13 2.936(5) 161.5 .
O9 H9 O10 0.84 1.80 2.557(5) 148.9 .
O9' H9' O10' 0.84 1.82 2.570(5) 148.8 .
O11' H11' O1" 0.84 1.75 2.578(8) 168.4 .
O4' H4' O7' 0.84 2.11 2.862(5) 149.0 4_354
O4' H4' O5' 0.84 2.17 2.652(5) 116.7 .
O1"'_b H1"'_b O4 0.84 2.63 3.02(2) 109.8 .
O1"'_b H1"'_b O11 0.84 1.76 2.59(2) 171.5 .

loop_
_geom_torsion_atom_site_label_1
_geom_torsion_atom_site_label_2
_geom_torsion_atom_site_label_3
_geom_torsion_atom_site_label_4
_geom_torsion
C2 C1 C12A O11 -150.0(5)
C2 C1 C12A C12 91.5(6)
C2 C1 C12A C4A -31.6(7)
O6 C8 C7 C6A -178.2(5)
O1 C1 C12A O11 28.7(6)
O1 C1 C12A C12 -89.8(5)
O1 C1 C12A C4A 147.2(4)
C1 C2 C3 O2 170.2(6)
C1 C2 C3 C4 -11.5(9)
C1 C12A C12 O10 20.1(7)
C1 C12A C12 C11A -163.5(5)
C1 C12A C4A C4 58.1(5)
C1 C12A C4A O4 -61.0(5)
C1 C12A C4A C5 177.2(4)
O3 C4 C4A O4 -65.4(5)
O3 C4 C4A C12A 175.2(4)
O3 C4 C4A C5 56.2(5)
O3 C4 C3 O2 -24.4(8)
O3 C4 C3 C2 157.2(5)
O5 C5 C4A C4 -105.6(6)
O5 C5 C4A O4 15.2(7)
O5 C5 C4A C12A 136.5(5)
O11 C12A C12 O10 -102.3(5)
O11 C12A C12 C11A 74.1(6)
O11 C12A C4A C4 -179.9(4)
O11 C12A C4A O4 60.9(5)
O11 C12A C4A C5 -60.8(5)
O10 C12 C11A C11 9.9(8)
O10 C12 C11A C5A -167.8(5)
O9 C11 C10A C10 5.1(8)
O9 C11 C10A C6A -172.8(5)
O3' C4' C3' O2' -22.1(8)
O3' C4' C3' C2' 158.5(5)
O6' C8' C7' C6'A -176.7(5)
O9' C1A C10' C1B 7.5(8)
O9' C1A C10' C6'A -171.9(5)
O10' C19 C11' C1A 10.6(8)
O10' C19 C11' C5'A -169.8(5)
O11' C12' C1' O1' 28.1(6)
O11' C12' C1' C2' -150.8(5)
O11' C12' C19 O10' -100.2(5)
O11' C12' C19 C11' 75.5(5)
O11' C12' C4'A O4' 63.1(6)
O11' C12' C4'A C5' -59.0(6)
O11' C12' C4'A C4' -177.0(4)
O5' C5' C4'A O4' 14.3(7)
O5' C5' C4'A C12' 136.3(5)
O5' C5' C4'A C4' -106.7(6)
O4' C4'A C4' O3' -66.6(5)
O4' C4'A C4' C3' 55.7(5)
C12' C19 C11' C1A -164.9(5)
C12' C19 C11' C5'A 14.7(7)
C12' C4'A C4' O3' 173.2(4)
C12' C4'A C4' C3' -64.5(5)
C12A C12 C11A C11 -166.3(5)
C12A C12 C11A C5A 16.0(7)
C12 C12A C4A C4 -64.3(5)
C12 C12A C4A O4 176.6(4)
C12 C12A C4A C5 54.9(6)
C12 C11A C11 O9 0.5(8)
C12 C11A C11 C10A -177.7(5)
C12 C11A C5A C6 174.1(5)
C12 C11A C5A C5 -4.4(8)
C11A C11 C10A C10 -176.7(5)
C11A C11 C10A C6A 5.4(8)
C11A C5A C5 O5 -161.5(5)
C11A C5A C5 C4A 19.8(7)
C11 C11A C5A C6 -3.6(8)
C11 C11A C5A C5 177.9(5)
C11 C10A C10 C9 -172.4(5)
C11 C10A C10 C14 11.7(9)
C11 C10A C6A C7 173.3(5)
C11 C10A C6A C6 -7.5(8)
C10A C10 C9 C8 -1.9(8)
C10A C10 C9 C13 179.3(5)
C10A C6A C6 C5A 4.2(8)
C10 C10A C6A C7 -4.7(8)
C10 C10A C6A C6 174.5(5)
C10 C9 C8 O6 178.9(5)
C10 C9 C8 C7 -2.7(8)
C10 C9 C13 O8 -80.5(6)
C10 C9 C13 O7 100.6(7)
C9 C8 C7 C6A 3.5(8)
C8 C9 C13 O8 100.6(6)
C8 C9 C13 O7 -78.4(7)
C8 C7 C6A C10A 0.1(8)
C8 C7 C6A C6 -179.1(5)
C7 C6A C6 C5A -176.6(5)
C6A C10A C10 C9 5.4(8)
C6A C10A C10 C14 -170.4(5)
C6A C6 C5A C11A 1.6(8)
C6A C6 C5A C5 -179.9(5)
C6 C5A C5 O5 19.9(8)
C6 C5A C5 C4A -158.7(5)
C5A C11A C11 O9 178.2(5)
C5A C11A C11 C10A 0.0(8)
C5A C5 C4A C4 73.1(5)
C5A C5 C4A O4 -166.1(4)
C5A C5 C4A C12A -44.8(6)
C4A C4 C3 O2 -142.4(6)
C4A C4 C3 C2 39.3(7)
C4A C12A C12 O10 141.5(5)
C4A C12A C12 C11A -42.2(6)
C3 C2 C1 O1 -171.1(5)
C3 C2 C1 C12A 7.3(9)
C3 C4 C4A O4 56.7(5)
C3 C4 C4A C12A -62.7(5)
C3 C4 C4A C5 178.3(4)
C13 C9 C8 O6 -2.2(7)
C13 C9 C8 C7 176.2(5)
C18 O8 C13 O7 -2.5(9)
C18 O8 C13 C9 178.5(6)
C17 O6 C8 C9 -176.5(5)
C17 O6 C8 C7 5.1(8)
C16 O3 C4 C4A -155.1(5)
C16 O3 C4 C3 85.7(7)
C14 C10 C9 C8 174.2(5)
C14 C10 C9 C13 -4.7(8)
C1' C12' C19 O10' 20.8(7)
C1' C12' C19 C11' -163.5(4)
C1' C12' C4'A O4' -60.6(6)
C1' C12' C4'A C5' 177.3(5)
C1' C12' C4'A C4' 59.3(6)
C1' C2' C3' O2' 171.7(6)
C1' C2' C3' C4' -9.0(8)
C15 O1 C1 C2 5.1(9)
C15 O1 C1 C12A -173.5(6)
C19 C12' C1' O1' -86.5(6)
C19 C12' C1' C2' 94.6(6)
C19 C12' C4'A O4' 175.5(4)
C19 C12' C4'A C5' 53.4(6)
C19 C12' C4'A C4' -64.6(6)
C19 C11' C1A O9' -2.0(8)
C19 C11' C1A C10' 177.8(5)
C19 C11' C5'A C6' 175.0(5)
C19 C11' C5'A C5' -2.6(8)
C11' C1A C10' C1B -172.3(5)
C11' C1A C10' C6'A 8.3(8)
C11' C5'A C5' O5' -161.6(5)
C11' C5'A C5' C4'A 17.9(8)
C1A C11' C5'A C6' -5.4(8)
C1A C11' C5'A C5' 177.0(5)
C1A C10' C1B C9' -172.8(5)
C1A C10' C1B C14' 12.0(9)
C1A C10' C6'A C7' 172.0(5)
C1A C10' C6'A C6' -8.1(7)
C10' C1B C9' C8' -0.5(8)
C10' C1B C9' C13' -177.3(5)
C10' C6'A C6' C5'A 1.4(8)
C1B C10' C6'A C7' -7.5(8)
C1B C10' C6'A C6' 172.5(5)
C1B C9' C8' O6' 175.8(5)
C1B C9' C8' C7' -5.1(8)
C1B C9' C13' O8' -65.3(7)
C1B C9' C13' O7' 115.5(6)
C9' C8' C7' C6'A 4.2(8)
C8' C9' C13' O8' 117.8(6)
C8' C9' C13' O7' -61.4(8)
C8' C7' C6'A C10' 2.0(8)
C8' C7' C6'A C6' -177.9(5)
C7' C6'A C6' C5'A -178.7(5)
C6'A C10' C1B C9' 6.5(8)
C6'A C10' C1B C14' -168.6(5)
C6'A C6' C5'A C11' 5.6(8)
C6'A C6' C5'A C5' -176.9(5)
C6' C5'A C5' O5' 20.8(8)
C6' C5'A C5' C4'A -159.7(5)
C5'A C11' C1A O9' 178.4(5)
C5'A C11' C1A C10' -1.8(8)
C5'A C5' C4'A O4' -165.3(5)
C5'A C5' C4'A C12' -43.2(6)
C5'A C5' C4'A C4' 73.7(6)
C5' C4'A C4' O3' 54.9(5)
C5' C4'A C4' C3' 177.2(4)
C4'A C12' C1' O1' 149.5(5)
C4'A C12' C1' C2' -29.4(7)
C4'A C12' C19 O10' 143.2(5)
C4'A C12' C19 C11' -41.2(6)
C4'A C4' C3' O2' -141.1(5)
C4'A C4' C3' C2' 39.5(6)
C3' C2' C1' O1' -175.3(5)
C3' C2' C1' C12' 3.4(9)
C13' C9' C8' O6' -7.3(7)
C13' C9' C8' C7' 171.8(5)
C18' O8' C13' O7' -5.6(9)
C18' O8' C13' C9' 175.2(6)
C16' O3' C4' C4'A -147.2(5)
C16' O3' C4' C3' 94.2(6)
C17' O6' C8' C9' -179.7(5)
C17' O6' C8' C7' 1.3(8)
C14' C1B C9' C8' 174.8(5)
C14' C1B C9' C13' -2.0(8)
C15' O1' C1' C12' -175.1(5)
C15' O1' C1' C2' 3.7(9)
C1"' C2"' C3"' O3"'_a -83(4)
C3"' C2"' C1"' O2"'_a -5(5)
C3"' C2"' C1"' O1"'_b 87(5)
